data_7004784
loop_
_publ_author_name
'Ghosh, Meenakshi'
'Weyherm\"uller, Thomas'
'Wieghardt, Karl'

_publ_section_title
;
 A structural, spectroscopic and computational study of the molecular
 and electronic structure of a [bis(\a-diiminato)manganese(ii)] \p
 radical complex
;
_journal_issue 38
_journal_name_full 'Dalton Transactions'
_journal_page_first 5149
_journal_page_last 5151
_journal_paper_doi 10.1039/b813192a
_journal_year 2008
_chemical_formula_moiety '(C56 H80 Mn N4), (C5 H12)'
_chemical_formula_sum 'C61 H92 Mn N4'
_chemical_formula_weight 936.33
_chemical_name_systematic
;
?
;
_space_group_IT_number 13
_symmetry_cell_setting monoclinic
_symmetry_space_group_name_Hall '-P 2yac'
_symmetry_space_group_name_H-M 'P 1 2/n 1'
_atom_sites_solution_hydrogens geom
_atom_sites_solution_primary direct
_atom_sites_solution_secondary difmap
_audit_creation_method SHELXL-97
_cell_angle_alpha 90.00
_cell_angle_beta 94.061(3)
_cell_angle_gamma 90.00
_cell_formula_units_Z 2
_cell_length_a 13.2884(9)
_cell_length_b 12.1349(9)
_cell_length_c 17.4773(12)
_cell_measurement_temperature 200(2)
_cell_volume 2811.2(3)
_computing_cell_refinement 'Bruker AXS Collect Software'
_computing_data_collection 'Bruker AXS Collect Software'
_computing_data_reduction 'Bruker AXS Collect Software'
_computing_structure_refinement 'SHELXL-97 (Sheldrick, 1997)'
_computing_structure_solution 'SHELXS-97 (Sheldrick, 1990)'
_diffrn_ambient_temperature 200(2)
_diffrn_measured_fraction_theta_full 0.997
_diffrn_measured_fraction_theta_max 0.997
_diffrn_measurement_device_type 'Bruker KappaCCD'
_diffrn_measurement_method '2332 images at 0.5 deg. stepwise rotation in omega and phi, 45 sec./frame'
_diffrn_radiation_monochromator graphite
_diffrn_radiation_source 'rotating anode'
_diffrn_radiation_type MoK\a
_diffrn_radiation_wavelength 0.71073
_diffrn_reflns_av_R_equivalents 0.0395
_diffrn_reflns_av_sigmaI/netI 0.0252
_diffrn_reflns_limit_h_max 18
_diffrn_reflns_limit_h_min -18
_diffrn_reflns_limit_k_max 17
_diffrn_reflns_limit_k_min -17
_diffrn_reflns_limit_l_max 24
_diffrn_reflns_limit_l_min -24
_diffrn_reflns_number 52511
_diffrn_reflns_theta_full 30.00
_diffrn_reflns_theta_max 30.00
_diffrn_reflns_theta_min 3.07
_exptl_absorpt_coefficient_mu 0.274
_exptl_absorpt_correction_T_max 0.946
_exptl_absorpt_correction_T_min 0.923
_exptl_absorpt_correction_type multi-scan
_exptl_absorpt_process_details 'Bruker SADABS 2008/1'
_exptl_crystal_colour 'brownish black'
_exptl_crystal_density_diffrn 1.106
_exptl_crystal_density_method 'not measured'
_exptl_crystal_description 'opaque hexagonal prism'
_exptl_crystal_F_000 1022
_exptl_crystal_size_max 0.30
_exptl_crystal_size_mid 0.24
_exptl_crystal_size_min 0.21
_refine_diff_density_max 0.344
_refine_diff_density_min -0.394
_refine_diff_density_rms 0.042
_refine_ls_extinction_method none
_refine_ls_goodness_of_fit_ref 1.030
_refine_ls_hydrogen_treatment constr
_refine_ls_matrix_type full
_refine_ls_number_parameters 343
_refine_ls_number_reflns 8179
_refine_ls_number_restraints 35
_refine_ls_restrained_S_all 1.039
_refine_ls_R_factor_all 0.0562
_refine_ls_R_factor_gt 0.0454
_refine_ls_shift/su_max 0.001
_refine_ls_shift/su_mean 0.000
_refine_ls_structure_factor_coef Fsqd
_refine_ls_weighting_details 'calc w=1/[\s^2^(Fo^2^)+(0.0613P)^2^+0.9206P] where P=(Fo^2^+2Fc^2^)/3'
_refine_ls_weighting_scheme calc
_refine_ls_wR_factor_gt 0.1182
_refine_ls_wR_factor_ref 0.1268
_reflns_number_gt 6845
_reflns_number_total 8179
_reflns_threshold_expression >2sigma(I)
_cod_data_source_file b813192a.txt
_cod_data_source_block 6261
_cod_depositor_comments
;
The following automatic conversions were performed:
'_exptl_absorpt_correction_type' value 'Multi-Scan' changed to
'multi-scan' according to
'/home/saulius/struct/CIF-dictionaries/cif_core.dic' dictionary named
'cif_core.dic' version 2.4.1 from 2010-06-29.

Automatic conversion script
Id: cif_fix_enum 1527 2010-12-29 10:47:43Z saulius 
;
_cod_original_sg_symbol_H-M P2/n
_cod_database_code 7004784

loop_
_symmetry_equiv_pos_as_xyz
'x, y, z'
'-x+1/2, y, -z+1/2'
'-x, -y, -z'
'x-1/2, -y, z-1/2'

loop_
_atom_site_label
_atom_site_type_symbol
_atom_site_fract_x
_atom_site_fract_y
_atom_site_fract_z
_atom_site_U_iso_or_equiv
_atom_site_adp_type
_atom_site_occupancy
_atom_site_symmetry_multiplicity
_atom_site_calc_flag
_atom_site_refinement_flags
_atom_site_disorder_assembly
_atom_site_disorder_group
Mn1 Mn 0.7500 0.70518(2) 0.7500 0.02669(8) Uani 1 2 d S . .
N1 N 0.83377(8) 0.62221(9) 0.67048(6) 0.0306(2) Uani 1 1 d . . .
C2 C 0.77750(10) 0.61545(11) 0.60270(8) 0.0340(3) Uani 1 1 d . . .
C3 C 0.69568(10) 0.68999(11) 0.58964(7) 0.0332(3) Uani 1 1 d . . .
N4 N 0.67427(8) 0.75790(9) 0.64737(6) 0.0293(2) Uani 1 1 d . . .
C5 C 0.61072(10) 0.85282(11) 0.63127(7) 0.0334(3) Uani 1 1 d . A .
C6 C 0.50446(11) 0.84707(13) 0.63199(9) 0.0404(3) Uani 1 1 d . . .
C7 C 0.44909(13) 0.94483(15) 0.61986(11) 0.0537(4) Uani 1 1 d . . .
H7 H 0.3777 0.9425 0.6202 0.064 Uiso 1 1 calc R . .
C8 C 0.49591(15) 1.04442(15) 0.60742(12) 0.0609(5) Uani 1 1 d . . .
H8 H 0.4569 1.1098 0.6007 0.073 Uiso 1 1 calc R . .
C9 C 0.59947(15) 1.04861(14) 0.60474(11) 0.0553(4) Uani 1 1 d . A .
H9 H 0.6310 1.1170 0.5951 0.066 Uiso 1 1 calc R . .
C10 C 0.65881(12) 0.95403(12) 0.61603(9) 0.0403(3) Uani 1 1 d D . .
C11 C 0.93587(9) 0.58197(11) 0.67204(8) 0.0335(3) Uani 1 1 d . . .
C12 C 1.00508(10) 0.63143(12) 0.62377(9) 0.0384(3) Uani 1 1 d . . .
C13 C 1.10436(11) 0.59231(14) 0.62675(10) 0.0472(4) Uani 1 1 d . . .
H13 H 1.1506 0.6246 0.5943 0.057 Uiso 1 1 calc R . .
C14 C 1.13701(11) 0.50794(15) 0.67569(11) 0.0511(4) Uani 1 1 d . . .
H14 H 1.2047 0.4826 0.6767 0.061 Uiso 1 1 calc R . .
C15 C 1.07007(12) 0.46118(14) 0.72293(10) 0.0481(4) Uani 1 1 d . . .
H15 H 1.0928 0.4041 0.7571 0.058 Uiso 1 1 calc R . .
C16 C 0.96878(10) 0.49580(12) 0.72193(8) 0.0393(3) Uani 1 1 d . . .
C17 C 0.80091(13) 0.53245(15) 0.54193(10) 0.0510(4) Uani 1 1 d . . .
H17A H 0.8272 0.5708 0.4982 0.077 Uiso 1 1 calc R . .
H17B H 0.7392 0.4926 0.5248 0.077 Uiso 1 1 calc R . .
H17C H 0.8515 0.4801 0.5634 0.077 Uiso 1 1 calc R . .
C18 C 0.64216(14) 0.69609(16) 0.51053(9) 0.0530(4) Uani 1 1 d . . .
H18A H 0.6044 0.6278 0.4999 0.080 Uiso 1 1 calc R . .
H18B H 0.6919 0.7057 0.4723 0.080 Uiso 1 1 calc R . .
H18C H 0.5955 0.7587 0.5081 0.080 Uiso 1 1 calc R . .
C19 C 0.44776(12) 0.74018(15) 0.64423(12) 0.0540(4) Uani 1 1 d . . .
H19 H 0.4974 0.6832 0.6640 0.065 Uiso 1 1 calc R . .
C20 C 0.3941(2) 0.6974(3) 0.56904(19) 0.1106(12) Uani 1 1 d . . .
H20A H 0.3646 0.6249 0.5779 0.166 Uiso 1 1 calc R . .
H20B H 0.4429 0.6912 0.5298 0.166 Uiso 1 1 calc R . .
H20C H 0.3405 0.7490 0.5515 0.166 Uiso 1 1 calc R . .
C21 C 0.36706(17) 0.7515(2) 0.70074(13) 0.0749(6) Uani 1 1 d . . .
H21A H 0.3970 0.7820 0.7491 0.112 Uiso 1 1 calc R . .
H21B H 0.3381 0.6789 0.7102 0.112 Uiso 1 1 calc R . .
H21C H 0.3139 0.8009 0.6795 0.112 Uiso 1 1 calc R . .
C22 C 0.7718(3) 0.9608(6) 0.6064(2) 0.0464(4) Uani 0.697(4) 1 d PD A 1
H22 H 0.8020 0.8899 0.6262 0.056 Uiso 0.697(4) 1 calc PR A 1
C23 C 0.7905(3) 0.9670(4) 0.5207(2) 0.0813(11) Uani 0.697(4) 1 d PD A 1
H23A H 0.7613 0.9021 0.4942 0.122 Uiso 0.697(4) 1 calc PR A 1
H23B H 0.8633 0.9693 0.5147 0.122 Uiso 0.697(4) 1 calc PR A 1
H23C H 0.7589 1.0338 0.4984 0.122 Uiso 0.697(4) 1 calc PR A 1
C24 C 0.8262(3) 1.0534(4) 0.6516(3) 0.0926(14) Uani 0.697(4) 1 d PD A 1
H24A H 0.8984 1.0504 0.6438 0.139 Uiso 0.697(4) 1 calc PR A 1
H24B H 0.8162 1.0447 0.7063 0.139 Uiso 0.697(4) 1 calc PR A 1
H24C H 0.7988 1.1246 0.6337 0.139 Uiso 0.697(4) 1 calc PR A 1
C22X C 0.7729(6) 0.9614(14) 0.6120(5) 0.0464(4) Uani 0.303(4) 1 d PD A 2
H22X H 0.7987 0.8868 0.5989 0.056 Uiso 0.303(4) 1 calc PR A 2
C23X C 0.8011(6) 1.0430(9) 0.5495(5) 0.0813(11) Uani 0.303(4) 1 d PD A 2
H23D H 0.7714 1.0184 0.4995 0.122 Uiso 0.303(4) 1 calc PR A 2
H23E H 0.8746 1.0463 0.5483 0.122 Uiso 0.303(4) 1 calc PR A 2
H23F H 0.7751 1.1164 0.5609 0.122 Uiso 0.303(4) 1 calc PR A 2
C24X C 0.8216(7) 0.9951(8) 0.6901(6) 0.0926(14) Uani 0.303(4) 1 d PD A 2
H24D H 0.8949 1.0000 0.6874 0.139 Uiso 0.303(4) 1 calc PR A 2
H24E H 0.8061 0.9400 0.7285 0.139 Uiso 0.303(4) 1 calc PR A 2
H24F H 0.7952 1.0669 0.7046 0.139 Uiso 0.303(4) 1 calc PR A 2
C25 C 0.97894(12) 0.72897(14) 0.57084(10) 0.0484(4) Uani 1 1 d . . .
H25 H 0.9040 0.7384 0.5676 0.058 Uiso 1 1 calc R . .
C26 C 1.01147(18) 0.7103(2) 0.48877(13) 0.0738(6) Uani 1 1 d . . .
H26A H 0.9877 0.7718 0.4559 0.111 Uiso 1 1 calc R . .
H26B H 0.9821 0.6413 0.4684 0.111 Uiso 1 1 calc R . .
H26C H 1.0852 0.7059 0.4900 0.111 Uiso 1 1 calc R . .
C27 C 1.02634(16) 0.83503(17) 0.60427(16) 0.0698(6) Uani 1 1 d . . .
H27A H 1.0011 0.8492 0.6547 0.105 Uiso 1 1 calc R . .
H27B H 1.0084 0.8968 0.5699 0.105 Uiso 1 1 calc R . .
H27C H 1.0999 0.8270 0.6097 0.105 Uiso 1 1 calc R . .
C28 C 0.89759(13) 0.43271(14) 0.77038(10) 0.0498(4) Uani 1 1 d . . .
H28 H 0.8314 0.4723 0.7673 0.060 Uiso 1 1 calc R . .
C29 C 0.93506(19) 0.4251(2) 0.85487(13) 0.0751(6) Uani 1 1 d . . .
H29A H 0.9977 0.3823 0.8598 0.113 Uiso 1 1 calc R . .
H29B H 0.8838 0.3887 0.8837 0.113 Uiso 1 1 calc R . .
H29C H 0.9476 0.4994 0.8754 0.113 Uiso 1 1 calc R . .
C30 C 0.8797(2) 0.3173(2) 0.73676(18) 0.0921(8) Uani 1 1 d . . .
H30A H 0.8480 0.3234 0.6846 0.138 Uiso 1 1 calc R . .
H30B H 0.8354 0.2759 0.7688 0.138 Uiso 1 1 calc R . .
H30C H 0.9444 0.2788 0.7354 0.138 Uiso 1 1 calc R . .
C31 C 1.1099(6) 0.1245(9) 0.6938(10) 0.189(5) Uani 0.50 1 d PDU . .
H31A H 1.0724 0.0697 0.6619 0.283 Uiso 0.50 1 calc PR . .
H31B H 1.0860 0.1985 0.6793 0.283 Uiso 0.50 1 calc PR . .
H31C H 1.0991 0.1111 0.7479 0.283 Uiso 0.50 1 calc PR . .
C32 C 1.2203(6) 0.1153(8) 0.6818(7) 0.197(4) Uani 0.50 1 d PDU . .
H32A H 1.2300 0.1202 0.6262 0.236 Uiso 0.50 1 calc PR . .
H32B H 1.2452 0.0424 0.7001 0.236 Uiso 0.50 1 calc PR . .
C33 C 1.2816(6) 0.2048(6) 0.7237(5) 0.167(3) Uani 0.50 1 d PDU . .
H33A H 1.2454 0.2758 0.7174 0.200 Uiso 0.50 1 calc PR . .
H33B H 1.3472 0.2125 0.7006 0.200 Uiso 0.50 1 calc PR . .
C34 C 1.3004(8) 0.1792(6) 0.8091(5) 0.161(3) Uani 0.50 1 d PDU . .
H34A H 1.3399 0.2396 0.8347 0.194 Uiso 0.50 1 calc PR . .
H34B H 1.2350 0.1741 0.8328 0.194 Uiso 0.50 1 calc PR . .
C35 C 1.3572(9) 0.0716(8) 0.8205(8) 0.176(5) Uani 0.50 1 d PDU . .
H35A H 1.3647 0.0539 0.8753 0.264 Uiso 0.50 1 calc PR . .
H35B H 1.4240 0.0788 0.8007 0.264 Uiso 0.50 1 calc PR . .
H35C H 1.3196 0.0126 0.7929 0.264 Uiso 0.50 1 calc PR . .

loop_
_atom_site_aniso_label
_atom_site_aniso_U_11
_atom_site_aniso_U_22
_atom_site_aniso_U_33
_atom_site_aniso_U_23
_atom_site_aniso_U_13
_atom_site_aniso_U_12
Mn1 0.02685(13) 0.02732(13) 0.02594(13) 0.000 0.00227(9) 0.000
N1 0.0282(5) 0.0323(5) 0.0315(5) -0.0021(4) 0.0023(4) 0.0039(4)
C2 0.0327(6) 0.0373(6) 0.0321(6) -0.0067(5) 0.0024(5) 0.0017(5)
C3 0.0324(6) 0.0386(7) 0.0281(6) -0.0015(5) -0.0001(5) 0.0013(5)
N4 0.0285(5) 0.0300(5) 0.0291(5) 0.0022(4) 0.0005(4) 0.0021(4)
C5 0.0353(6) 0.0337(6) 0.0310(6) 0.0032(5) 0.0012(5) 0.0062(5)
C6 0.0345(6) 0.0450(8) 0.0415(7) 0.0071(6) 0.0017(5) 0.0082(6)
C7 0.0419(8) 0.0592(10) 0.0601(10) 0.0141(8) 0.0049(7) 0.0186(7)
C8 0.0644(11) 0.0473(9) 0.0717(12) 0.0150(8) 0.0087(9) 0.0242(8)
C9 0.0645(10) 0.0364(8) 0.0658(11) 0.0116(7) 0.0093(8) 0.0084(7)
C10 0.0447(7) 0.0342(7) 0.0422(7) 0.0041(6) 0.0039(6) 0.0032(6)
C11 0.0291(6) 0.0359(6) 0.0352(6) -0.0067(5) 0.0009(5) 0.0052(5)
C12 0.0329(6) 0.0413(7) 0.0416(7) -0.0038(6) 0.0065(5) 0.0039(5)
C13 0.0330(7) 0.0542(9) 0.0552(9) -0.0068(7) 0.0095(6) 0.0041(6)
C14 0.0325(7) 0.0579(10) 0.0624(10) -0.0088(8) 0.0007(6) 0.0127(6)
C15 0.0399(7) 0.0482(8) 0.0553(9) -0.0012(7) -0.0036(7) 0.0141(6)
C16 0.0357(6) 0.0402(7) 0.0416(7) -0.0015(6) 0.0000(5) 0.0073(5)
C17 0.0467(8) 0.0579(9) 0.0477(8) -0.0234(7) -0.0026(7) 0.0101(7)
C18 0.0522(9) 0.0728(11) 0.0326(7) -0.0067(7) -0.0072(6) 0.0168(8)
C19 0.0315(7) 0.0512(9) 0.0789(12) 0.0125(9) 0.0017(7) 0.0032(6)
C20 0.100(2) 0.129(3) 0.107(2) -0.054(2) 0.0416(18) -0.0584(19)
C21 0.0668(13) 0.0953(17) 0.0638(13) 0.0149(12) 0.0136(10) -0.0196(12)
C22 0.0449(8) 0.0385(7) 0.0565(11) 0.0069(9) 0.0072(7) -0.0044(6)
C23 0.0621(16) 0.114(3) 0.070(2) 0.0195(19) 0.0215(15) 0.001(2)
C24 0.0632(16) 0.078(3) 0.139(4) -0.041(2) 0.022(2) -0.0301(19)
C22X 0.0449(8) 0.0385(7) 0.0565(11) 0.0069(9) 0.0072(7) -0.0044(6)
C23X 0.0621(16) 0.114(3) 0.070(2) 0.0195(19) 0.0215(15) 0.001(2)
C24X 0.0632(16) 0.078(3) 0.139(4) -0.041(2) 0.022(2) -0.0301(19)
C25 0.0393(7) 0.0515(9) 0.0557(9) 0.0094(7) 0.0126(7) 0.0046(6)
C26 0.0705(13) 0.0937(17) 0.0597(12) 0.0220(11) 0.0218(10) 0.0155(12)
C27 0.0575(11) 0.0495(10) 0.1029(17) 0.0128(11) 0.0088(11) -0.0021(8)
C28 0.0451(8) 0.0489(9) 0.0555(9) 0.0144(7) 0.0053(7) 0.0114(7)
C29 0.0895(16) 0.0798(15) 0.0568(12) 0.0188(11) 0.0099(11) 0.0093(12)
C30 0.108(2) 0.0708(15) 0.100(2) -0.0064(14) 0.0253(16) -0.0343(14)
C31 0.153(9) 0.148(10) 0.270(13) -0.042(9) 0.057(9) 0.023(8)
C32 0.177(8) 0.147(7) 0.270(9) -0.059(7) 0.045(8) -0.016(7)
C33 0.157(7) 0.126(6) 0.222(8) -0.019(6) 0.047(7) -0.053(5)
C34 0.175(8) 0.096(5) 0.217(9) 0.006(6) 0.040(8) -0.029(5)
C35 0.140(9) 0.137(9) 0.255(12) 0.044(9) 0.037(9) 0.028(7)

loop_
_atom_type_symbol
_atom_type_description
_atom_type_scat_dispersion_real
_atom_type_scat_dispersion_imag
_atom_type_scat_source
C C 0.0033 0.0016 'International Tables Vol C Tables 4.2.6.8 and 6.1.1.4'
H H 0.0000 0.0000 'International Tables Vol C Tables 4.2.6.8 and 6.1.1.4'
N N 0.0061 0.0033 'International Tables Vol C Tables 4.2.6.8 and 6.1.1.4'
Mn Mn 0.3368 0.7283 'International Tables Vol C Tables 4.2.6.8 and 6.1.1.4'

loop_
_geom_angle_atom_site_label_1
_geom_angle_atom_site_label_2
_geom_angle_atom_site_label_3
_geom_angle
_geom_angle_site_symmetry_1
_geom_angle_site_symmetry_3
_geom_angle_publ_flag
N4 Mn1 N4 144.42(6) . 2_656 ?
N4 Mn1 N1 117.95(4) . 2_656 ?
N4 Mn1 N1 79.90(4) 2_656 2_656 ?
N4 Mn1 N1 79.90(4) . . ?
N4 Mn1 N1 117.95(4) 2_656 . ?
N1 Mn1 N1 122.66(6) 2_656 . ?
C2 N1 C11 117.11(10) . . ?
C2 N1 Mn1 108.76(8) . . ?
C11 N1 Mn1 133.89(8) . . ?
N1 C2 C3 118.01(11) . . ?
N1 C2 C17 121.68(12) . . ?
C3 C2 C17 120.31(12) . . ?
N4 C3 C2 117.94(11) . . ?
N4 C3 C18 122.96(12) . . ?
C2 C3 C18 118.92(12) . . ?
C3 N4 C5 119.55(11) . . ?
C3 N4 Mn1 109.89(8) . . ?
C5 N4 Mn1 130.51(8) . . ?
C6 C5 C10 120.50(12) . . ?
C6 C5 N4 121.95(12) . . ?
C10 C5 N4 117.54(12) . . ?
C7 C6 C5 118.02(14) . . ?
C7 C6 C19 118.79(14) . . ?
C5 C6 C19 123.18(13) . . ?
C8 C7 C6 121.67(16) . . ?
C9 C8 C7 119.85(15) . . ?
C8 C9 C10 121.22(16) . . ?
C9 C10 C5 118.69(14) . . ?
C9 C10 C22 119.4(3) . . ?
C5 C10 C22 121.8(3) . . ?
C9 C10 C22X 119.9(6) . . ?
C5 C10 C22X 121.4(6) . . ?
C22 C10 C22X 3.7(5) . . ?
C16 C11 C12 119.58(12) . . ?
C16 C11 N1 120.88(12) . . ?
C12 C11 N1 119.53(12) . . ?
C13 C12 C11 118.79(14) . . ?
C13 C12 C25 117.31(14) . . ?
C11 C12 C25 123.84(12) . . ?
C14 C13 C12 121.82(15) . . ?
C15 C14 C13 119.18(14) . . ?
C14 C15 C16 121.77(15) . . ?
C15 C16 C11 118.85(14) . . ?
C15 C16 C28 118.33(14) . . ?
C11 C16 C28 122.65(12) . . ?
C21 C19 C6 113.24(18) . . ?
C21 C19 C20 106.28(17) . . ?
C6 C19 C20 111.77(18) . . ?
C10 C22 C24 114.6(4) . . ?
C10 C22 C23 109.8(3) . . ?
C24 C22 C23 111.3(4) . . ?
C10 C22X C24X 109.5(7) . . ?
C10 C22X C23X 111.3(8) . . ?
C24X C22X C23X 110.7(9) . . ?
C12 C25 C27 110.53(16) . . ?
C12 C25 C26 112.47(15) . . ?
C27 C25 C26 110.09(17) . . ?
C16 C28 C29 113.32(16) . . ?
C16 C28 C30 109.43(16) . . ?
C29 C28 C30 110.29(19) . . ?
C31 C32 C33 112.1(5) . . ?
C32 C33 C34 111.8(5) . . ?
C35 C34 C33 110.4(5) . . ?

loop_
_geom_bond_atom_site_label_1
_geom_bond_atom_site_label_2
_geom_bond_distance
_geom_bond_site_symmetry_2
_geom_bond_publ_flag
Mn1 N4 2.0938(10) . ?
Mn1 N4 2.0938(10) 2_656 ?
Mn1 N1 2.0983(10) 2_656 ?
Mn1 N1 2.0983(10) . ?
N1 C2 1.3579(17) . ?
N1 C11 1.4404(16) . ?
C2 C3 1.4203(18) . ?
C2 C17 1.5119(19) . ?
C3 N4 1.3486(17) . ?
C3 C18 1.5112(19) . ?
N4 C5 1.4440(16) . ?
C5 C6 1.4147(19) . ?
C5 C10 1.418(2) . ?
C6 C7 1.404(2) . ?
C6 C19 1.523(2) . ?
C7 C8 1.384(3) . ?
C8 C9 1.381(3) . ?
C9 C10 1.399(2) . ?
C10 C22 1.524(4) . ?
C10 C22X 1.525(7) . ?
C11 C16 1.411(2) . ?
C11 C12 1.424(2) . ?
C12 C13 1.3996(19) . ?
C12 C25 1.527(2) . ?
C13 C14 1.384(2) . ?
C14 C15 1.378(3) . ?
C15 C16 1.409(2) . ?
C16 C28 1.520(2) . ?
C19 C21 1.515(3) . ?
C19 C20 1.540(4) . ?
C22 C24 1.526(6) . ?
C22 C23 1.539(5) . ?
C22X C24X 1.526(8) . ?
C22X C23X 1.540(9) . ?
C25 C27 1.530(3) . ?
C25 C26 1.544(3) . ?
C28 C29 1.527(3) . ?
C28 C30 1.530(3) . ?
C31 C32 1.501(5) . ?
C32 C33 1.515(5) . ?
C33 C34 1.528(5) . ?
C34 C35 1.514(5) . ?
